data_4103301
loop_
_publ_author_name
'Airon C. Soegiarto'
'Angiolina Comotti'
'Michael D. Ward'

_publ_section_title
;
 Controlled Orientation of Polyconjugated Guest Molecules in Tunable Host
 Cavities
;
_journal_name_full 'Journal of the American Chemical Society'
_journal_page_first 14603
_journal_page_last 14616
_journal_paper_doi 10.1021/ja106106d
_journal_volume 132
_journal_year 2010
_chemical_formula_sum 'C58 H64 N6 O6 S2'
_chemical_formula_weight 1005.27
_chemical_name_systematic
; 
 ? 
;
_space_group_IT_number 14
_symmetry_cell_setting monoclinic
_symmetry_space_group_name_Hall '-P 2yn'
_symmetry_space_group_name_H-M 'P 1 21/n 1'
_atom_sites_solution_hydrogens geom
_atom_sites_solution_primary direct
_atom_sites_solution_secondary difmap
_audit_creation_method SHELXL-97
_cell_angle_alpha 90.00
_cell_angle_beta 90.7390(10)
_cell_angle_gamma 90.00
_cell_formula_units_Z 2
_cell_length_a 7.7596(5)
_cell_length_b 30.2152(19)
_cell_length_c 11.5130(7)
_cell_measurement_reflns_used 8571
_cell_measurement_temperature 200(2)
_cell_measurement_theta_max 25.65
_cell_measurement_theta_min 2.22
_cell_volume 2699.1(3)
_computing_cell_refinement 'Bruker SAINT'
_computing_data_collection 'Bruker APEX2'
_computing_data_reduction 'Bruker SAINT'
_computing_molecular_graphics 'Bruker SHELXTL'
_computing_publication_material 'Bruker SHELXTL'
_computing_structure_refinement 'SHELXL-97 (Sheldrick, 2008)'
_computing_structure_solution 'SHELXS-97 (Sheldrick, 2008)'
_diffrn_ambient_temperature 200(2)
_diffrn_measured_fraction_theta_full 0.993
_diffrn_measured_fraction_theta_max 0.993
_diffrn_measurement_device_type 'Bruker APEX-II CCD'
_diffrn_measurement_method '\f and \w scans'
_diffrn_radiation_monochromator graphite
_diffrn_radiation_source 'fine-focus sealed tube'
_diffrn_radiation_type MoK\a
_diffrn_radiation_wavelength 0.71073
_diffrn_reflns_av_R_equivalents 0.0431
_diffrn_reflns_av_sigmaI/netI 0.0264
_diffrn_reflns_limit_h_max 9
_diffrn_reflns_limit_h_min -9
_diffrn_reflns_limit_k_max 38
_diffrn_reflns_limit_k_min -38
_diffrn_reflns_limit_l_max 14
_diffrn_reflns_limit_l_min -14
_diffrn_reflns_number 42160
_diffrn_reflns_theta_full 26.70
_diffrn_reflns_theta_max 26.70
_diffrn_reflns_theta_min 1.89
_exptl_absorpt_coefficient_mu 0.154
_exptl_absorpt_correction_T_max 0.9939
_exptl_absorpt_correction_T_min 0.9610
_exptl_absorpt_correction_type multi-scan
_exptl_absorpt_process_details sadabs
_exptl_crystal_colour colourless
_exptl_crystal_density_diffrn 1.237
_exptl_crystal_density_method 'not measured'
_exptl_crystal_description plate
_exptl_crystal_F_000 1068
_exptl_crystal_size_max 0.26
_exptl_crystal_size_mid 0.16
_exptl_crystal_size_min 0.04
_refine_diff_density_max 0.368
_refine_diff_density_min -0.331
_refine_diff_density_rms 0.036
_refine_ls_extinction_method none
_refine_ls_goodness_of_fit_ref 1.029
_refine_ls_hydrogen_treatment constr
_refine_ls_matrix_type full
_refine_ls_number_parameters 325
_refine_ls_number_reflns 5681
_refine_ls_number_restraints 0
_refine_ls_restrained_S_all 1.029
_refine_ls_R_factor_all 0.0549
_refine_ls_R_factor_gt 0.0377
_refine_ls_shift/su_max 0.001
_refine_ls_shift/su_mean 0.000
_refine_ls_structure_factor_coef Fsqd
_refine_ls_weighting_details 'calc w=1/[\s^2^(Fo^2^)+(0.0426P)^2^+0.6719P] where P=(Fo^2^+2Fc^2^)/3'
_refine_ls_weighting_scheme calc
_refine_ls_wR_factor_gt 0.0872
_refine_ls_wR_factor_ref 0.0957
_reflns_number_gt 4384
_reflns_number_total 5681
_reflns_threshold_expression >2sigma(I)
_cod_data_source_file ja106106d_si_026.cif
_cod_data_source_block GDS_27
_cod_database_code 4103301

loop_
_symmetry_equiv_pos_as_xyz
'x, y, z'
'-x+1/2, y+1/2, -z+1/2'
'-x, -y, -z'
'x-1/2, -y-1/2, z-1/2'

loop_
_atom_site_label
_atom_site_type_symbol
_atom_site_fract_x
_atom_site_fract_y
_atom_site_fract_z
_atom_site_U_iso_or_equiv
_atom_site_adp_type
_atom_site_occupancy
_atom_site_symmetry_multiplicity
_atom_site_calc_flag
_atom_site_refinement_flags
S1 S 0.56252(4) 0.209353(12) 0.60272(3) 0.03030(10) Uani 1 1 d .
C1 C 0.06861(18) 0.24106(5) 0.74954(13) 0.0309(3) Uani 1 1 d .
C2 C 0.54161(17) 0.15148(5) 0.58646(12) 0.0290(3) Uani 1 1 d .
C8 C 0.47208(19) 0.01273(5) 0.54243(13) 0.0362(3) Uani 1 1 d .
H8 H 0.4104 -0.0016 0.6024 0.043 Uiso 1 1 calc R
C12 C 0.95712(18) 1.04065(5) 0.78664(14) 0.0352(3) Uani 1 1 d .
C3 C 0.60679(19) 0.13085(5) 0.48841(13) 0.0342(3) Uani 1 1 d .
H3 H 0.6675 0.1476 0.4323 0.041 Uiso 1 1 calc R
C5 C 0.49463(18) 0.06064(5) 0.55449(13) 0.0325(3) Uani 1 1 d .
C19 C 1.02093(19) 0.91954(5) 0.68542(14) 0.0368(4) Uani 1 1 d .
C4 C 0.58300(19) 0.08609(5) 0.47287(13) 0.0348(3) Uani 1 1 d .
H4 H 0.6274 0.0722 0.4055 0.042 Uiso 1 1 calc R
C13 C 1.0433(2) 1.05070(5) 0.88936(15) 0.0400(4) Uani 1 1 d .
H13 H 1.0725 1.0275 0.9416 0.048 Uiso 1 1 calc R
C7 C 0.45224(19) 0.12718(5) 0.66780(13) 0.0355(3) Uani 1 1 d .
H7 H 0.4067 0.1413 0.7344 0.043 Uiso 1 1 calc R
C6 C 0.4296(2) 0.08220(5) 0.65150(14) 0.0386(4) Uani 1 1 d .
H6 H 0.3684 0.0656 0.7077 0.046 Uiso 1 1 calc R
C20 C 0.9272(2) 0.90488(6) 0.58919(15) 0.0431(4) Uani 1 1 d .
H20 H 0.8894 0.9256 0.5323 0.052 Uiso 1 1 calc R
C25 C 0.4635(2) 0.07471(6) 0.15024(15) 0.0428(4) Uani 1 1 d .
H25 H 0.4316 0.0536 0.2072 0.051 Uiso 1 1 calc R
C22 C 1.0606(2) 0.96797(6) 0.70207(16) 0.0445(4) Uani 1 1 d .
H22A H 1.0868 0.9813 0.6258 0.053 Uiso 1 1 calc R
H22B H 1.1646 0.9710 0.7522 0.053 Uiso 1 1 calc R
C18 C 1.0732(2) 0.88838(6) 0.76696(15) 0.0446(4) Uani 1 1 d .
H18 H 1.1375 0.8976 0.8335 0.053 Uiso 1 1 calc R
C21 C 0.8882(2) 0.86057(6) 0.57514(16) 0.0474(4) Uani 1 1 d .
H21 H 0.8244 0.8511 0.5087 0.057 Uiso 1 1 calc R
C11 C 0.9163(2) 1.07518(6) 0.71213(15) 0.0454(4) Uani 1 1 d .
H11 H 0.8585 1.0692 0.6406 0.054 Uiso 1 1 calc R
C14 C 1.0877(2) 1.09359(6) 0.91757(16) 0.0468(4) Uani 1 1 d .
H14 H 1.1478 1.0997 0.9882 0.056 Uiso 1 1 calc R
C16 C 0.9411(2) 0.83020(6) 0.65650(17) 0.0482(4) Uani 1 1 d .
H16 H 0.9143 0.7997 0.6465 0.058 Uiso 1 1 calc R
C24 C 0.4296(2) 0.11887(7) 0.16894(17) 0.0532(5) Uani 1 1 d .
H24 H 0.3745 0.1280 0.2381 0.064 Uiso 1 1 calc R
C26 C 0.54309(19) 0.06051(5) 0.05003(14) 0.0378(4) Uani 1 1 d .
C9 C 1.0445(2) 1.12750(6) 0.84299(18) 0.0518(5) Uani 1 1 d .
H9 H 1.0738 1.1572 0.8621 0.062 Uiso 1 1 calc R
C29 C 0.5756(2) 0.01189(6) 0.02853(17) 0.0489(4) Uani 1 1 d .
H29A H 0.6028 -0.0027 0.1036 0.059 Uiso 1 1 calc R
H29B H 0.6776 0.0088 -0.0216 0.059 Uiso 1 1 calc R
C15 C 0.9119(2) 0.99332(6) 0.75695(16) 0.0441(4) Uani 1 1 d .
H15A H 0.8121 0.9932 0.7025 0.053 Uiso 1 1 calc R
H15B H 0.8768 0.9778 0.8286 0.053 Uiso 1 1 calc R
C17 C 1.0333(2) 0.84404(6) 0.75291(17) 0.0496(4) Uani 1 1 d .
H17 H 1.0694 0.8231 0.8098 0.059 Uiso 1 1 calc R
C10 C 0.9590(2) 1.11831(6) 0.74099(18) 0.0555(5) Uani 1 1 d .
H10 H 0.9288 1.1417 0.6896 0.067 Uiso 1 1 calc R
C28 C 0.5571(3) 0.13651(7) -0.01166(18) 0.0583(5) Uani 1 1 d .
H28 H 0.5909 0.1579 -0.0674 0.070 Uiso 1 1 calc R
C27 C 0.5904(2) 0.09213(6) -0.03073(15) 0.0477(4) Uani 1 1 d .
H27 H 0.6463 0.0832 -0.0999 0.057 Uiso 1 1 calc R
C23 C 0.4758(3) 0.14964(7) 0.08716(19) 0.0600(5) Uani 1 1 d .
H23 H 0.4511 0.1801 0.0993 0.072 Uiso 1 1 calc R
N2 N 0.07051(16) 0.22884(4) 0.63929(11) 0.0357(3) Uani 1 1 d .
H2A H -0.0271 0.2245 0.6012 0.043 Uiso 1 1 calc R
H2B H 0.1694 0.2250 0.6040 0.043 Uiso 1 1 calc R
N1 N 0.21554(16) 0.24725(4) 0.80731(12) 0.0394(3) Uani 1 1 d .
H1A H 0.2142 0.2552 0.8808 0.047 Uiso 1 1 calc R
H1B H 0.3144 0.2434 0.7721 0.047 Uiso 1 1 calc R
N3 N -0.07933(16) 0.24685(5) 0.80273(12) 0.0405(3) Uani 1 1 d .
H3A H -0.1771 0.2426 0.7648 0.049 Uiso 1 1 calc R
H3B H -0.0802 0.2550 0.8761 0.049 Uiso 1 1 calc R
O1 O 0.72225(13) 0.22183(4) 0.54594(9) 0.0356(3) Uani 1 1 d .
O2 O 0.41211(13) 0.22862(4) 0.54388(9) 0.0374(3) Uani 1 1 d .
O3 O 0.56450(14) 0.21872(4) 0.72647(9) 0.0375(3) Uani 1 1 d .

loop_
_atom_site_aniso_label
_atom_site_aniso_U_11
_atom_site_aniso_U_22
_atom_site_aniso_U_33
_atom_site_aniso_U_23
_atom_site_aniso_U_13
_atom_site_aniso_U_12
S1 0.02463(18) 0.0358(2) 0.0304(2) 0.00001(16) 0.00092(14) -0.00034(15)
C1 0.0296(7) 0.0248(7) 0.0383(9) -0.0022(6) 0.0011(6) -0.0019(6)
C2 0.0236(7) 0.0365(8) 0.0269(8) 0.0003(6) -0.0020(6) -0.0003(6)
C8 0.0333(8) 0.0389(9) 0.0365(9) 0.0038(7) 0.0041(6) -0.0047(7)
C12 0.0248(7) 0.0381(9) 0.0429(9) 0.0008(7) 0.0058(6) -0.0003(6)
C3 0.0327(8) 0.0393(9) 0.0308(8) 0.0028(7) 0.0056(6) -0.0031(7)
C5 0.0268(7) 0.0381(8) 0.0327(8) -0.0002(6) 0.0000(6) -0.0015(6)
C19 0.0271(7) 0.0423(9) 0.0412(9) -0.0069(7) 0.0061(6) -0.0022(7)
C4 0.0348(8) 0.0410(9) 0.0288(8) -0.0027(7) 0.0061(6) -0.0013(7)
C13 0.0362(8) 0.0386(9) 0.0453(10) 0.0101(7) -0.0009(7) 0.0020(7)
C7 0.0345(8) 0.0432(9) 0.0290(8) -0.0020(7) 0.0058(6) -0.0019(7)
C6 0.0385(9) 0.0440(9) 0.0335(9) 0.0046(7) 0.0091(7) -0.0058(7)
C20 0.0384(9) 0.0490(10) 0.0418(10) -0.0020(8) -0.0011(7) 0.0030(8)
C25 0.0358(9) 0.0527(11) 0.0399(10) -0.0001(8) 0.0003(7) -0.0083(8)
C22 0.0346(9) 0.0441(10) 0.0549(11) -0.0073(8) 0.0080(8) -0.0051(7)
C18 0.0389(9) 0.0540(11) 0.0407(10) -0.0081(8) -0.0025(7) 0.0009(8)
C21 0.0379(9) 0.0539(11) 0.0503(11) -0.0174(9) -0.0041(8) -0.0014(8)
C11 0.0389(9) 0.0559(11) 0.0412(10) 0.0090(8) -0.0046(7) -0.0054(8)
C14 0.0428(10) 0.0507(11) 0.0469(10) -0.0030(8) -0.0027(8) -0.0036(8)
C16 0.0396(9) 0.0388(9) 0.0664(13) -0.0103(9) 0.0075(9) -0.0015(7)
C24 0.0471(10) 0.0640(13) 0.0485(11) -0.0208(10) 0.0018(8) 0.0017(9)
C26 0.0299(8) 0.0427(9) 0.0406(9) -0.0060(7) -0.0060(7) -0.0003(7)
C9 0.0475(10) 0.0346(9) 0.0733(14) 0.0017(9) 0.0029(9) -0.0043(8)
C29 0.0416(10) 0.0460(10) 0.0587(12) -0.0080(9) -0.0120(8) 0.0067(8)
C15 0.0337(8) 0.0428(10) 0.0559(11) -0.0050(8) 0.0078(8) -0.0052(7)
C17 0.0495(10) 0.0470(10) 0.0522(11) 0.0034(9) 0.0034(8) 0.0064(8)
C10 0.0511(11) 0.0464(11) 0.0688(13) 0.0237(10) -0.0051(10) -0.0005(9)
C28 0.0688(13) 0.0498(11) 0.0560(12) 0.0085(9) -0.0064(10) -0.0131(10)
C27 0.0469(10) 0.0592(12) 0.0370(9) -0.0035(8) 0.0028(8) -0.0010(9)
C23 0.0689(13) 0.0398(10) 0.0708(15) -0.0146(10) -0.0127(11) 0.0006(9)
N2 0.0269(6) 0.0439(8) 0.0364(7) -0.0077(6) 0.0015(5) -0.0004(6)
N1 0.0278(6) 0.0524(8) 0.0381(8) -0.0120(6) 0.0018(5) -0.0024(6)
N3 0.0273(7) 0.0582(9) 0.0361(7) -0.0123(6) 0.0012(5) 0.0005(6)
O1 0.0256(5) 0.0428(6) 0.0385(6) 0.0022(5) 0.0020(4) -0.0041(4)
O2 0.0276(5) 0.0455(6) 0.0393(6) 0.0061(5) 0.0020(4) 0.0050(5)
O3 0.0373(6) 0.0435(6) 0.0317(6) -0.0063(5) 0.0014(5) -0.0021(5)

loop_
_atom_type_symbol
_atom_type_description
_atom_type_scat_dispersion_real
_atom_type_scat_dispersion_imag
_atom_type_scat_source
C C 0.0033 0.0016 'International Tables Vol C Tables 4.2.6.8 and 6.1.1.4'
H H 0.0000 0.0000 'International Tables Vol C Tables 4.2.6.8 and 6.1.1.4'
N N 0.0061 0.0033 'International Tables Vol C Tables 4.2.6.8 and 6.1.1.4'
O O 0.0106 0.0060 'International Tables Vol C Tables 4.2.6.8 and 6.1.1.4'
S S 0.1246 0.1234 'International Tables Vol C Tables 4.2.6.8 and 6.1.1.4'

loop_
_geom_angle_atom_site_label_1
_geom_angle_atom_site_label_2
_geom_angle_atom_site_label_3
_geom_angle
_geom_angle_site_symmetry_1
_geom_angle_site_symmetry_3
O3 S1 O1 113.02(6) . .
O3 S1 O2 112.03(6) . .
O1 S1 O2 111.55(6) . .
O3 S1 C2 107.26(7) . .
O1 S1 C2 106.61(7) . .
O2 S1 C2 105.86(7) . .
N3 C1 N2 120.20(14) . .
N3 C1 N1 119.75(14) . .
N2 C1 N1 120.05(14) . .
C7 C2 C3 120.16(14) . .
C7 C2 S1 120.00(11) . .
C3 C2 S1 119.74(11) . .
C8 C8 C5 127.29(19) 3_656 .
C8 C8 H8 116.4 3_656 .
C5 C8 H8 116.4 . .
C13 C12 C11 117.91(15) . .
C13 C12 C15 120.59(15) . .
C11 C12 C15 121.49(16) . .
C4 C3 C2 119.76(14) . .
C4 C3 H3 120.1 . .
C2 C3 H3 120.1 . .
C6 C5 C4 117.82(14) . .
C6 C5 C8 119.61(14) . .
C4 C5 C8 122.55(14) . .
C18 C19 C20 117.96(15) . .
C18 C19 C22 121.03(15) . .
C20 C19 C22 121.00(16) . .
C3 C4 C5 121.22(14) . .
C3 C4 H4 119.4 . .
C5 C4 H4 119.4 . .
C14 C13 C12 121.57(15) . .
C14 C13 H13 119.2 . .
C12 C13 H13 119.2 . .
C6 C7 C2 119.58(14) . .
C6 C7 H7 120.2 . .
C2 C7 H7 120.2 . .
C7 C6 C5 121.45(14) . .
C7 C6 H6 119.3 . .
C5 C6 H6 119.3 . .
C21 C20 C19 120.91(17) . .
C21 C20 H20 119.5 . .
C19 C20 H20 119.5 . .
C24 C25 C26 121.26(17) . .
C24 C25 H25 119.4 . .
C26 C25 H25 119.4 . .
C19 C22 C15 112.64(13) . .
C19 C22 H22A 109.1 . .
C15 C22 H22A 109.1 . .
C19 C22 H22B 109.1 . .
C15 C22 H22B 109.1 . .
H22A C22 H22B 107.8 . .
C17 C18 C19 120.99(16) . .
C17 C18 H18 119.5 . .
C19 C18 H18 119.5 . .
C16 C21 C20 120.38(16) . .
C16 C21 H21 119.8 . .
C20 C21 H21 119.8 . .
C10 C11 C12 120.56(17) . .
C10 C11 H11 119.7 . .
C12 C11 H11 119.7 . .
C9 C14 C13 119.67(17) . .
C9 C14 H14 120.2 . .
C13 C14 H14 120.2 . .
C21 C16 C17 119.68(17) . .
C21 C16 H16 120.2 . .
C17 C16 H16 120.2 . .
C23 C24 C25 119.76(18) . .
C23 C24 H24 120.1 . .
C25 C24 H24 120.1 . .
C25 C26 C27 118.07(16) . .
C25 C26 C29 121.01(16) . .
C27 C26 C29 120.92(16) . .
C10 C9 C14 119.70(17) . .
C10 C9 H9 120.1 . .
C14 C9 H9 120.1 . .
C26 C29 C29 113.67(17) . 3_655
C26 C29 H29A 108.8 . .
C29 C29 H29A 108.8 3_655 .
C26 C29 H29B 108.8 . .
C29 C29 H29B 108.8 3_655 .
H29A C29 H29B 107.7 . .
C12 C15 C22 113.18(13) . .
C12 C15 H15A 108.9 . .
C22 C15 H15A 108.9 . .
C12 C15 H15B 108.9 . .
C22 C15 H15B 108.9 . .
H15A C15 H15B 107.8 . .
C16 C17 C18 120.08(17) . .
C16 C17 H17 120.0 . .
C18 C17 H17 120.0 . .
C9 C10 C11 120.57(16) . .
C9 C10 H10 119.7 . .
C11 C10 H10 119.7 . .
C23 C28 C27 120.16(19) . .
C23 C28 H28 119.9 . .
C27 C28 H28 119.9 . .
C28 C27 C26 120.66(17) . .
C28 C27 H27 119.7 . .
C26 C27 H27 119.7 . .
C28 C23 C24 120.08(18) . .
C28 C23 H23 120.0 . .
C24 C23 H23 120.0 . .
C1 N2 H2A 120.0 . .
C1 N2 H2B 120.0 . .
H2A N2 H2B 120.0 . .
C1 N1 H1A 120.0 . .
C1 N1 H1B 120.0 . .
H1A N1 H1B 120.0 . .
C1 N3 H3A 120.0 . .
C1 N3 H3B 120.0 . .
H3A N3 H3B 120.0 . .

loop_
_geom_bond_atom_site_label_1
_geom_bond_atom_site_label_2
_geom_bond_distance
_geom_bond_site_symmetry_2
S1 O3 1.4525(11) .
S1 O1 1.4582(11) .
S1 O2 1.4627(11) .
S1 C2 1.7660(15) .
C1 N3 1.3197(19) .
C1 N2 1.3222(19) .
C1 N1 1.3257(19) .
C2 C7 1.383(2) .
C2 C3 1.390(2) .
C8 C8 1.321(3) 3_656
C8 C5 1.464(2) .
C8 H8 0.9500 .
C12 C13 1.385(2) .
C12 C11 1.385(2) .
C12 C15 1.511(2) .
C3 C4 1.376(2) .
C3 H3 0.9500 .
C5 C6 1.393(2) .
C5 C4 1.400(2) .
C19 C18 1.387(2) .
C19 C20 1.390(2) .
C19 C22 1.507(2) .
C4 H4 0.9500 .
C13 C14 1.379(2) .
C13 H13 0.9500 .
C7 C6 1.383(2) .
C7 H7 0.9500 .
C6 H6 0.9500 .
C20 C21 1.382(2) .
C20 H20 0.9500 .
C25 C24 1.377(3) .
C25 C26 1.384(2) .
C25 H25 0.9500 .
C22 C15 1.529(2) .
C22 H22A 0.9900 .
C22 H22B 0.9900 .
C18 C17 1.384(2) .
C18 H18 0.9500 .
C21 C16 1.370(3) .
C21 H21 0.9500 .
C11 C10 1.384(3) .
C11 H11 0.9500 .
C14 C9 1.376(3) .
C14 H14 0.9500 .
C16 C17 1.378(3) .
C16 H16 0.9500 .
C24 C23 1.374(3) .
C24 H24 0.9500 .
C26 C27 1.386(2) .
C26 C29 1.511(2) .
C9 C10 1.370(3) .
C9 H9 0.9500 .
C29 C29 1.518(3) 3_655
C29 H29A 0.9900 .
C29 H29B 0.9900 .
C15 H15A 0.9900 .
C15 H15B 0.9900 .
C17 H17 0.9500 .
C10 H10 0.9500 .
C28 C23 1.367(3) .
C28 C27 1.384(3) .
C28 H28 0.9500 .
C27 H27 0.9500 .
C23 H23 0.9500 .
N2 H2A 0.8800 .
N2 H2B 0.8800 .
N1 H1A 0.8800 .
N1 H1B 0.8800 .
N3 H3A 0.8800 .
N3 H3B 0.8800 .

loop_
_geom_hbond_atom_site_label_D
_geom_hbond_atom_site_label_H
_geom_hbond_atom_site_label_A
_geom_hbond_distance_DH
_geom_hbond_distance_HA
_geom_hbond_distance_DA
_geom_hbond_angle_DHA
_geom_hbond_site_symmetry_A
N2 H2A O1 0.88 2.04 2.9031(16) 166.4 1_455
N2 H2B O2 0.88 2.02 2.8823(16) 166.9 .
N1 H1A O1 0.88 2.02 2.9018(17) 175.1 4_566
N1 H1B O3 0.88 2.15 3.0011(17) 162.4 .
N3 H3A O3 0.88 2.17 3.0114(17) 159.7 1_455
N3 H3B O2 0.88 2.00 2.8752(17) 177.8 4_566

loop_
_geom_torsion_atom_site_label_1
_geom_torsion_atom_site_label_2
_geom_torsion_atom_site_label_3
_geom_torsion_atom_site_label_4
_geom_torsion
_geom_torsion_site_symmetry_1
_geom_torsion_site_symmetry_4
O3 S1 C2 C7 30.87(13) . .
O1 S1 C2 C7 152.20(11) . .
O2 S1 C2 C7 -88.91(13) . .
O3 S1 C2 C3 -152.75(11) . .
O1 S1 C2 C3 -31.42(13) . .
O2 S1 C2 C3 87.48(12) . .
C7 C2 C3 C4 -0.4(2) . .
S1 C2 C3 C4 -176.77(11) . .
C8 C8 C5 C6 -178.7(2) 3_656 .
C8 C8 C5 C4 -0.1(3) 3_656 .
C2 C3 C4 C5 -0.3(2) . .
C6 C5 C4 C3 0.7(2) . .
C8 C5 C4 C3 -177.94(14) . .
C11 C12 C13 C14 0.0(2) . .
C15 C12 C13 C14 179.21(15) . .
C3 C2 C7 C6 0.6(2) . .
S1 C2 C7 C6 176.98(12) . .
C2 C7 C6 C5 -0.2(2) . .
C4 C5 C6 C7 -0.5(2) . .
C8 C5 C6 C7 178.21(15) . .
C18 C19 C20 C21 -0.3(2) . .
C22 C19 C20 C21 -178.82(15) . .
C18 C19 C22 C15 -95.66(19) . .
C20 C19 C22 C15 82.8(2) . .
C20 C19 C18 C17 0.0(2) . .
C22 C19 C18 C17 178.50(15) . .
C19 C20 C21 C16 0.2(3) . .
C13 C12 C11 C10 -0.8(2) . .
C15 C12 C11 C10 -179.96(16) . .
C12 C13 C14 C9 0.6(3) . .
C20 C21 C16 C17 0.2(3) . .
C26 C25 C24 C23 -0.2(3) . .
C24 C25 C26 C27 1.0(2) . .
C24 C25 C26 C29 -178.32(15) . .
C13 C14 C9 C10 -0.5(3) . .
C25 C26 C29 C29 86.4(2) . 3_655
C27 C26 C29 C29 -92.9(2) . 3_655
C13 C12 C15 C22 -83.0(2) . .
C11 C12 C15 C22 96.15(19) . .
C19 C22 C15 C12 173.47(15) . .
C21 C16 C17 C18 -0.5(3) . .
C19 C18 C17 C16 0.4(3) . .
C14 C9 C10 C11 -0.2(3) . .
C12 C11 C10 C9 0.9(3) . .
C23 C28 C27 C26 -0.4(3) . .
C25 C26 C27 C28 -0.6(3) . .
C29 C26 C27 C28 178.64(16) . .
C27 C28 C23 C24 1.2(3) . .
C25 C24 C23 C28 -0.9(3) . .
